data_2227744
loop_
_publ_author_name
'Wang, Yao'
'Wan, Chong-Qing'
'Zheng, Tingting'
'Cao, Sheng-Li'

_publ_section_title
;
 3,3-Dichloro-1-(chloromethyl)indolin-2-one
;
_journal_coeditor_code KJ2158
_journal_issue 11
_journal_name_full 'Acta Crystallographica Section E'
_journal_page_first o2858
_journal_paper_doi 10.1107/S1600536810040717
_journal_volume 66
_journal_year 2010
_chemical_formula_iupac 'C9 H6 Cl3 N O'
_chemical_formula_moiety 'C9 H6 Cl3 N O'
_chemical_formula_sum 'C9 H6 Cl3 N O'
_chemical_formula_weight 250.50
_chemical_name_systematic
;
3,3-Dichloro-1-(chloromethyl)indolin-2-one
;
_space_group_IT_number 14
_symmetry_cell_setting monoclinic
_symmetry_space_group_name_Hall '-P 2ybc'
_symmetry_space_group_name_H-M 'P 1 21/c 1'
_atom_sites_solution_hydrogens geom
_atom_sites_solution_primary direct
_atom_sites_solution_secondary difmap
_audit_creation_method SHELXL-97
_cell_angle_alpha 90.00
_cell_angle_beta 93.3810(10)
_cell_angle_gamma 90.00
_cell_formula_units_Z 4
_cell_length_a 8.61020(10)
_cell_length_b 14.5573(2)
_cell_length_c 8.24610(10)
_cell_measurement_reflns_used 7007
_cell_measurement_temperature 296(2)
_cell_measurement_theta_max 27.839
_cell_measurement_theta_min 2.475
_cell_volume 1031.78(2)
_computing_cell_refinement 'APEX2 and SAINT (Bruker, 2007)'
_computing_data_collection 'APEX2 (Bruker, 2007)'
_computing_data_reduction 'SAINT (Bruker, 2007)'
_computing_molecular_graphics 'SHELXTL (Sheldrick, 2008)'
_computing_publication_material 'SHELXTL and PLATON (Spek, 2009)'
_computing_structure_refinement 'SHELXL97 (Sheldrick, 2008)'
_computing_structure_solution 'SHELXS97 (Sheldrick, 2008)'
_diffrn_ambient_temperature 296(2)
_diffrn_measured_fraction_theta_full 0.992
_diffrn_measured_fraction_theta_max 0.992
_diffrn_measurement_device_type 'Bruker APEXII CCD area-detector'
_diffrn_measurement_method 'phi and omega scans'
_diffrn_radiation_monochromator graphite
_diffrn_radiation_source 'fine-focus sealed tube'
_diffrn_radiation_type MoK\a
_diffrn_radiation_wavelength 0.71073
_diffrn_reflns_av_R_equivalents 0.0163
_diffrn_reflns_av_sigmaI/netI 0.0115
_diffrn_reflns_limit_h_max 11
_diffrn_reflns_limit_h_min -11
_diffrn_reflns_limit_k_max 19
_diffrn_reflns_limit_k_min -19
_diffrn_reflns_limit_l_max 10
_diffrn_reflns_limit_l_min -10
_diffrn_reflns_number 13146
_diffrn_reflns_theta_full 27.92
_diffrn_reflns_theta_max 27.92
_diffrn_reflns_theta_min 2.37
_exptl_absorpt_coefficient_mu 0.850
_exptl_absorpt_correction_type none
_exptl_crystal_colour yellow
_exptl_crystal_density_diffrn 1.613
_exptl_crystal_density_meas 1.613
_exptl_crystal_density_method 'not measured'
_exptl_crystal_description block
_exptl_crystal_F_000 504
_exptl_crystal_size_max 0.16
_exptl_crystal_size_mid 0.12
_exptl_crystal_size_min 0.10
_refine_diff_density_max 0.411
_refine_diff_density_min -0.488
_refine_ls_extinction_method none
_refine_ls_goodness_of_fit_ref 1.062
_refine_ls_hydrogen_treatment constr
_refine_ls_matrix_type full
_refine_ls_number_parameters 127
_refine_ls_number_reflns 2450
_refine_ls_number_restraints 0
_refine_ls_restrained_S_all 1.062
_refine_ls_R_factor_all 0.0396
_refine_ls_R_factor_gt 0.0347
_refine_ls_shift/su_max 0.000
_refine_ls_shift/su_mean 0.000
_refine_ls_structure_factor_coef Fsqd
_refine_ls_weighting_details 'calc w=1/[\s^2^(Fo^2^)+(0.0433P)^2^+0.4377P] where P=(Fo^2^+2Fc^2^)/3'
_refine_ls_weighting_scheme calc
_refine_ls_wR_factor_gt 0.0904
_refine_ls_wR_factor_ref 0.0943
_reflns_number_gt 2156
_reflns_number_total 2450
_reflns_threshold_expression I>2sigma(I)
_cod_data_source_file kj2158.cif
_cod_data_source_block I
_cod_original_sg_symbol_H-M 'P 21/c'
_cod_database_code 2227744
_cod_database_fobs_code 2227744

loop_
_symmetry_equiv_pos_as_xyz
'x, y, z'
'-x, y+1/2, -z+1/2'
'-x, -y, -z'
'x, -y-1/2, z-1/2'

loop_
_atom_site_type_symbol
_atom_site_label
_atom_site_fract_x
_atom_site_fract_y
_atom_site_fract_z
_atom_site_U_iso_or_equiv
_atom_site_adp_type
_atom_site_calc_flag
_atom_site_refinement_flags
_atom_site_occupancy
_atom_site_disorder_assembly
_atom_site_disorder_group
C C9 0.4139(2) 0.66723(13) 0.5958(2) 0.0448(4) Uani d . 1 . .
H H9A 0.3747 0.6171 0.5275 0.054 Uiso calc R 1 . .
H H9B 0.4404 0.7176 0.5255 0.054 Uiso calc R 1 . .
Cl Cl1 0.72991(7) 0.48322(4) 0.99637(6) 0.06304(17) Uani d . 1 . .
Cl Cl3 0.87749(7) 0.48989(4) 0.69017(7) 0.06607(17) Uani d . 1 . .
Cl Cl2 0.26419(5) 0.70402(4) 0.72483(7) 0.06448(17) Uani d . 1 . .
C C1 0.9042(2) 0.68812(13) 0.9240(2) 0.0478(4) Uani d . 1 . .
H H1 0.9838 0.6541 0.9762 0.057 Uiso calc R 1 . .
C C2 0.9062(2) 0.78348(14) 0.9279(3) 0.0533(4) Uani d . 1 . .
H H2 0.9882 0.8138 0.9836 0.064 Uiso calc R 1 . .
C C3 0.7883(2) 0.83366(12) 0.8503(2) 0.0497(4) Uani d . 1 . .
H H3 0.7922 0.8975 0.8545 0.060 Uiso calc R 1 . .
C C4 0.66346(19) 0.79124(11) 0.7659(2) 0.0415(4) Uani d . 1 . .
H H4 0.5837 0.8252 0.7139 0.050 Uiso calc R 1 . .
C C5 0.66323(17) 0.69655(10) 0.76292(19) 0.0345(3) Uani d . 1 . .
C C6 0.78112(18) 0.64512(11) 0.84075(19) 0.0373(3) Uani d . 1 . .
C C7 0.74369(19) 0.54609(11) 0.8146(2) 0.0410(3) Uani d . 1 . .
C C8 0.58313(19) 0.54734(11) 0.7189(2) 0.0402(3) Uani d . 1 . .
N N1 0.54994(15) 0.63781(9) 0.68728(17) 0.0385(3) Uani d . 1 . .
O O1 0.50408(18) 0.48209(9) 0.68047(17) 0.0562(3) Uani d . 1 . .

loop_
_atom_site_aniso_label
_atom_site_aniso_U_11
_atom_site_aniso_U_22
_atom_site_aniso_U_33
_atom_site_aniso_U_12
_atom_site_aniso_U_13
_atom_site_aniso_U_23
C9 0.0434(8) 0.0522(9) 0.0379(8) 0.0048(7) -0.0044(7) -0.0021(7)
Cl1 0.0768(3) 0.0574(3) 0.0547(3) 0.0061(2) 0.0024(2) 0.0214(2)
Cl3 0.0658(3) 0.0575(3) 0.0769(4) 0.0237(2) 0.0207(3) -0.0084(2)
Cl2 0.0411(2) 0.0907(4) 0.0615(3) 0.0133(2) 0.0021(2) -0.0031(3)
C1 0.0344(8) 0.0575(10) 0.0512(10) 0.0034(7) -0.0008(7) 0.0031(8)
C2 0.0421(9) 0.0578(11) 0.0595(11) -0.0122(8) -0.0006(8) -0.0053(9)
C3 0.0509(10) 0.0381(8) 0.0609(11) -0.0072(7) 0.0093(8) -0.0033(8)
C4 0.0415(8) 0.0350(7) 0.0482(9) 0.0034(6) 0.0053(7) 0.0020(6)
C5 0.0332(7) 0.0345(7) 0.0361(7) 0.0023(5) 0.0045(6) -0.0008(6)
C6 0.0358(7) 0.0380(8) 0.0386(8) 0.0064(6) 0.0062(6) 0.0018(6)
C7 0.0452(8) 0.0369(8) 0.0416(8) 0.0106(6) 0.0072(7) 0.0039(6)
C8 0.0473(8) 0.0355(7) 0.0383(8) 0.0015(6) 0.0075(7) -0.0014(6)
N1 0.0379(6) 0.0344(6) 0.0428(7) 0.0032(5) -0.0013(5) -0.0021(5)
O1 0.0701(9) 0.0399(6) 0.0583(8) -0.0114(6) 0.0012(7) -0.0040(6)

loop_
_atom_type_symbol
_atom_type_description
_atom_type_scat_dispersion_real
_atom_type_scat_dispersion_imag
_atom_type_scat_source
C C 0.0033 0.0016 'International Tables Vol C Tables 4.2.6.8 and 6.1.1.4'
H H 0.0000 0.0000 'International Tables Vol C Tables 4.2.6.8 and 6.1.1.4'
N N 0.0061 0.0033 'International Tables Vol C Tables 4.2.6.8 and 6.1.1.4'
Cl Cl 0.1484 0.1585 'International Tables Vol C Tables 4.2.6.8 and 6.1.1.4'
O O 0.0106 0.0060 'International Tables Vol C Tables 4.2.6.8 and 6.1.1.4'

loop_
_geom_angle_atom_site_label_1
_geom_angle_atom_site_label_2
_geom_angle_atom_site_label_3
_geom_angle_site_symmetry_1
_geom_angle_site_symmetry_3
_geom_angle
_geom_angle_publ_flag
N1 C9 Cl2 . . 111.84(12) ?
N1 C9 H9A . . 109.2 ?
Cl2 C9 H9A . . 109.2 ?
N1 C9 H9B . . 109.2 ?
Cl2 C9 H9B . . 109.2 ?
H9A C9 H9B . . 107.9 ?
C6 C1 C2 . . 118.30(16) ?
C6 C1 H1 . . 120.9 ?
C2 C1 H1 . . 120.9 ?
C3 C2 C1 . . 120.73(17) ?
C3 C2 H2 . . 119.6 ?
C1 C2 H2 . . 119.6 ?
C2 C3 C4 . . 121.61(16) ?
C2 C3 H3 . . 119.2 ?
C4 C3 H3 . . 119.2 ?
C5 C4 C3 . . 116.96(16) ?
C5 C4 H4 . . 121.5 ?
C3 C4 H4 . . 121.5 ?
C4 C5 C6 . . 122.06(15) ?
C4 C5 N1 . . 127.79(14) ?
C6 C5 N1 . . 110.15(13) ?
C1 C6 C5 . . 120.33(15) ?
C1 C6 C7 . . 131.67(15) ?
C5 C6 C7 . . 107.99(14) ?
C6 C7 C8 . . 103.95(12) ?
C6 C7 Cl1 . . 113.78(12) ?
C8 C7 Cl1 . . 109.59(12) ?
C6 C7 Cl3 . . 112.65(12) ?
C8 C7 Cl3 . . 107.40(11) ?
Cl1 C7 Cl3 . . 109.15(8) ?
O1 C8 N1 . . 127.02(16) ?
O1 C8 C7 . . 126.84(15) ?
N1 C8 C7 . . 106.13(13) ?
C8 N1 C5 . . 111.52(13) ?
C8 N1 C9 . . 123.16(14) ?
C5 N1 C9 . . 125.26(13) ?

loop_
_geom_bond_atom_site_label_1
_geom_bond_atom_site_label_2
_geom_bond_site_symmetry_2
_geom_bond_distance
_geom_bond_publ_flag
C9 N1 . 1.422(2) ?
C9 Cl2 . 1.8009(18) ?
C9 H9A . 0.9700 ?
C9 H9B . 0.9700 ?
Cl1 C7 . 1.7664(17) ?
Cl3 C7 . 1.7856(16) ?
C1 C6 . 1.378(2) ?
C1 C2 . 1.389(3) ?
C1 H1 . 0.9300 ?
C2 C3 . 1.378(3) ?
C2 H2 . 0.9300 ?
C3 C4 . 1.390(2) ?
C3 H3 . 0.9300 ?
C4 C5 . 1.379(2) ?
C4 H4 . 0.9300 ?
C5 C6 . 1.388(2) ?
C5 N1 . 1.414(2) ?
C6 C7 . 1.490(2) ?
C7 C8 . 1.551(2) ?
C8 O1 . 1.200(2) ?
C8 N1 . 1.369(2) ?

loop_
_geom_hbond_atom_site_label_D
_geom_hbond_atom_site_label_H
_geom_hbond_atom_site_label_A
_geom_hbond_site_symmetry_A
_geom_hbond_distance_DH
_geom_hbond_distance_HA
_geom_hbond_distance_DA
_geom_hbond_angle_DHA
_geom_hbond_publ_flag
C4 H4 O1 2_656 0.93 2.57 3.173(2) 123. yes
C9 H9A O1 . 0.9700 2.5600 2.879(2) 100.00 no
C9 H9A O1 3_666 0.97 2.52 3.256(2) 133 no

loop_
_geom_torsion_atom_site_label_1
_geom_torsion_atom_site_label_2
_geom_torsion_atom_site_label_3
_geom_torsion_atom_site_label_4
_geom_torsion_site_symmetry_1
_geom_torsion_site_symmetry_2
_geom_torsion_site_symmetry_3
_geom_torsion_site_symmetry_4
_geom_torsion
_geom_torsion_publ_flag
C6 C1 C2 C3 . . . . -0.1(3) ?
C1 C2 C3 C4 . . . . 0.1(3) ?
C2 C3 C4 C5 . . . . -0.2(3) ?
C3 C4 C5 C6 . . . . 0.3(2) ?
C3 C4 C5 N1 . . . . 179.42(16) ?
C2 C1 C6 C5 . . . . 0.2(3) ?
C2 C1 C6 C7 . . . . -179.47(18) ?
C4 C5 C6 C1 . . . . -0.3(2) ?
N1 C5 C6 C1 . . . . -179.56(15) ?
C4 C5 C6 C7 . . . . 179.42(15) ?
N1 C5 C6 C7 . . . . 0.16(18) ?
C1 C6 C7 C8 . . . . 176.63(17) ?
C5 C6 C7 C8 . . . . -3.04(17) ?
C1 C6 C7 Cl1 . . . . 57.5(2) ?
C5 C6 C7 Cl1 . . . . -122.18(13) ?
C1 C6 C7 Cl3 . . . . -67.4(2) ?
C5 C6 C7 Cl3 . . . . 112.91(13) ?
C6 C7 C8 O1 . . . . -175.08(17) ?
Cl1 C7 C8 O1 . . . . -53.1(2) ?
Cl3 C7 C8 O1 . . . . 65.3(2) ?
C6 C7 C8 N1 . . . . 4.91(17) ?
Cl1 C7 C8 N1 . . . . 126.87(12) ?
Cl3 C7 C8 N1 . . . . -114.67(12) ?
O1 C8 N1 C5 . . . . 174.89(17) ?
C7 C8 N1 C5 . . . . -5.10(18) ?
O1 C8 N1 C9 . . . . -2.4(3) ?
C7 C8 N1 C9 . . . . 177.62(14) ?
C4 C5 N1 C8 . . . . -175.89(16) ?
C6 C5 N1 C8 . . . . 3.31(19) ?
C4 C5 N1 C9 . . . . 1.3(3) ?
C6 C5 N1 C9 . . . . -179.48(15) ?
Cl2 C9 N1 C8 . . . . 98.78(17) ?
Cl2 C9 N1 C5 . . . . -78.12(19) ?

loop_
_cod_related_entry_id
_cod_related_entry_database
_cod_related_entry_code
1 ChemSpider 30656276
